data_4308951
loop_
_publ_author_name
'Alvaro D\'iez'
'Juan Forni\'es'
'Ana Garc\'ia'
'Elena Lalinde'
'M. Teresa Moreno'

_publ_section_title
;
Synthesis, Structural Characterization, and Photophysical Properties of
Palladium and Platinum(II) Complexes Containing 7,8-Benzoquinolinate and
Various Phosphine Ligands
;
_journal_name_full 'Inorganic Chemistry'
_journal_page_first 2443
_journal_page_last 2453
_journal_paper_doi 10.1021/ic048272g
_journal_volume 44
_journal_year 2005
_chemical_formula_sum 'C44 H34 N O P Pt'
_chemical_formula_weight 818.78
_chemical_name_common 'agf20: ad13-2'
_chemical_name_systematic
;
 ?
;
_space_group_IT_number 2
_symmetry_cell_setting triclinic
_symmetry_space_group_name_Hall '-P 1'
_symmetry_space_group_name_H-M 'P -1'
_atom_sites_solution_hydrogens geom
_atom_sites_solution_primary direct
_atom_sites_solution_secondary difmap
_cell_angle_alpha 72.1340(10)
_cell_angle_beta 84.2960(10)
_cell_angle_gamma 75.8270(10)
_cell_formula_units_Z 2
_cell_length_a 8.7368(2)
_cell_length_b 13.2354(3)
_cell_length_c 16.5095(5)
_cell_measurement_reflns_used 38553
_cell_measurement_temperature 173.0(10)
_cell_volume 1761.10(8)
_computing_cell_refinement 'HKL Scalepack (Otwinowski & Minor 1997)'
_computing_data_collection 'Collect (Nonius BV, 1997-2000)'
_computing_data_reduction 'HKL Denzo and Scalepack (Otwinowski & Minor 1997)'
_computing_structure_refinement 'SHELXL-97 (Sheldrick, 1997)'
_diffrn_ambient_temperature 173.0(10)
_diffrn_measured_fraction_theta_full 0.992
_diffrn_measured_fraction_theta_max 0.992
_diffrn_measurement_device '95mm CCD camera on \k-goniostat'
_diffrn_measurement_device_type KappaCCD
_diffrn_measurement_method CCD
_diffrn_orient_matrix_type 'by Nonius Collect from scalepack cell'
_diffrn_orient_matrix_UB_11 0.0117052
_diffrn_orient_matrix_UB_12 0.0178101
_diffrn_orient_matrix_UB_13 -0.0633765
_diffrn_orient_matrix_UB_21 0.1171572
_diffrn_orient_matrix_UB_22 -0.0142868
_diffrn_orient_matrix_UB_23 0.0043172
_diffrn_orient_matrix_UB_31 0.0091142
_diffrn_orient_matrix_UB_32 -0.0782343
_diffrn_orient_matrix_UB_33 0.0041995
_diffrn_radiation_monochromator graphite
_diffrn_radiation_type MoK\a
_diffrn_radiation_wavelength 0.71073
_diffrn_reflns_av_R_equivalents 0.051
_diffrn_reflns_av_unetI/netI 0.0498
_diffrn_reflns_limit_h_max 11
_diffrn_reflns_limit_h_min -11
_diffrn_reflns_limit_k_max 17
_diffrn_reflns_limit_k_min -16
_diffrn_reflns_limit_l_max 21
_diffrn_reflns_limit_l_min -21
_diffrn_reflns_number 28171
_diffrn_reflns_theta_full 27.9
_diffrn_reflns_theta_max 27.9
_diffrn_reflns_theta_min 1.78
_exptl_absorpt_coefficient_mu 4.064
_exptl_absorpt_correction_T_max 0.818
_exptl_absorpt_correction_T_min 0.703
_exptl_absorpt_correction_type multi-scan
_exptl_absorpt_process_details
;
        multi-scan from symmetry-related measurements
 Sortav (Blessing 1995)
;
_exptl_crystal_colour yellow
_exptl_crystal_density_diffrn 1.544
_exptl_crystal_density_method 'not measured'
_exptl_crystal_description sheet
_exptl_crystal_F_000 812
_exptl_crystal_size_max 0.2
_exptl_crystal_size_mid 0.15
_exptl_crystal_size_min 0.05
_refine_diff_density_max 1.958
_refine_diff_density_min -1.681
_refine_diff_density_rms 0.124
_refine_ls_extinction_method none
_refine_ls_goodness_of_fit_ref 1.045
_refine_ls_hydrogen_treatment mixed
_refine_ls_matrix_type full
_refine_ls_number_parameters 435
_refine_ls_number_reflns 8365
_refine_ls_number_restraints 0
_refine_ls_restrained_S_all 1.045
_refine_ls_R_factor_all 0.0467
_refine_ls_R_factor_gt 0.0351
_refine_ls_shift/su_max 0.001
_refine_ls_shift/su_mean 0
_refine_ls_structure_factor_coef Fsqd
_refine_ls_weighting_details 'calc w=1/[\s^2^(Fo^2^)+(0.0393P)^2^+1.0128P] where P=(Fo^2^+2Fc^2^)/3'
_refine_ls_weighting_scheme calc
_refine_ls_wR_factor_gt 0.0754
_refine_ls_wR_factor_ref 0.0793
_reflns_number_gt 7176
_reflns_number_total 8365
_reflns_threshold_expression >2sigma(I)
_cod_data_source_file ic048272gsi20041209_011236_3.cif
_cod_data_source_block fori_complex_7b.(acetone)
_cod_depositor_comments
;
The following automatic conversions were performed:
'_symmetry_cell_setting' value 'Triclinic' changed to 'triclinic'
according to '/home/saulius/struct/CIF-dictionaries/cif_core.dic'
dictionary named 'cif_core.dic' version 2.4.1 from 2010-06-29.

Automatic conversion script
Id: cif_fix_enum 1527 2010-12-29 10:47:43Z saulius 
;
_cod_database_code 4308951

loop_
_symmetry_equiv_pos_as_xyz
'x, y, z'
'-x, -y, -z'

loop_
_atom_site_label
_atom_site_type_symbol
_atom_site_fract_x
_atom_site_fract_y
_atom_site_fract_z
_atom_site_U_iso_or_equiv
_atom_site_adp_type
_atom_site_occupancy
_atom_site_symmetry_multiplicity
_atom_site_calc_flag
_atom_site_refinement_flags
_atom_site_disorder_assembly
_atom_site_disorder_group
Pt1 Pt 0.219182(17) 0.093813(11) 0.152266(9) 0.02626(6) Uani 1 1 d . . .
P1 P 0.09875(12) -0.03472(8) 0.24703(6) 0.0270(2) Uani 1 1 d . . .
N1 N 0.2558(4) 0.0444(3) 0.0405(2) 0.0296(7) Uani 1 1 d . . .
C31 C 0.3433(4) 0.2048(3) 0.0780(3) 0.0270(8) Uani 1 1 d . . .
C1 C 0.1896(5) 0.1664(3) 0.2420(3) 0.0321(9) Uani 1 1 d . . .
C2 C 0.1720(5) 0.2152(3) 0.2941(3) 0.0320(9) Uani 1 1 d . . .
C3 C 0.1536(5) 0.2683(3) 0.3597(3) 0.0326(9) Uani 1 1 d . . .
C4 C 0.0297(6) 0.2583(4) 0.4202(3) 0.0496(12) Uani 1 1 d . . .
H4 H -0.042 0.218 0.4172 0.06 Uiso 1 1 calc R . .
C5 C 0.0126(7) 0.3077(4) 0.4843(3) 0.0593(15) Uani 1 1 d . . .
H5 H -0.0696 0.2998 0.5244 0.071 Uiso 1 1 calc R . .
C6 C 0.1169(7) 0.3685(4) 0.4888(3) 0.0588(15) Uani 1 1 d . . .
H6 H 0.105 0.4018 0.5318 0.071 Uiso 1 1 calc R . .
C7 C 0.2388(6) 0.3801(4) 0.4296(3) 0.0507(13) Uani 1 1 d . . .
H7 H 0.3088 0.4216 0.4325 0.061 Uiso 1 1 calc R . .
C8 C 0.2573(5) 0.3304(3) 0.3659(3) 0.0378(10) Uani 1 1 d . . .
H8 H 0.3405 0.3384 0.3265 0.045 Uiso 1 1 calc R . .
C9 C 0.0825(5) -0.1493(3) 0.2180(3) 0.0324(9) Uani 1 1 d . . .
C10 C 0.0788(5) -0.2229(3) 0.1917(3) 0.0343(9) Uani 1 1 d . . .
C11 C 0.0830(5) -0.3066(3) 0.1519(3) 0.0321(9) Uani 1 1 d . . .
C12 C 0.0358(5) -0.2776(3) 0.0681(3) 0.0366(10) Uani 1 1 d . . .
H12 H -0.0069 -0.2051 0.0395 0.044 Uiso 1 1 calc R . .
C13 C 0.0524(5) -0.3571(4) 0.0276(3) 0.0440(11) Uani 1 1 d . . .
H13 H 0.0214 -0.3379 -0.0285 0.053 Uiso 1 1 calc R . .
C14 C 0.1150(6) -0.4651(4) 0.0702(3) 0.0493(12) Uani 1 1 d . . .
H14 H 0.1287 -0.518 0.0423 0.059 Uiso 1 1 calc R . .
C15 C 0.1573(6) -0.4945(4) 0.1540(3) 0.0446(11) Uani 1 1 d . . .
H15 H 0.1959 -0.5676 0.1829 0.054 Uiso 1 1 calc R . .
C16 C 0.1424(5) -0.4160(3) 0.1953(3) 0.0374(10) Uani 1 1 d . . .
H16 H 0.1719 -0.4359 0.2516 0.045 Uiso 1 1 calc R . .
C17 C -0.1040(4) 0.0114(3) 0.2826(2) 0.0290(8) Uani 1 1 d . . .
C18 C -0.1798(5) 0.1202(4) 0.2560(3) 0.0359(9) Uani 1 1 d . . .
H18 H -0.1262 0.1719 0.2227 0.043 Uiso 1 1 calc R . .
C19 C -0.3388(5) 0.1516(4) 0.2799(3) 0.0465(12) Uani 1 1 d . . .
H19 H -0.3909 0.2246 0.2618 0.056 Uiso 1 1 calc R . .
C20 C -0.4185(5) 0.0763(5) 0.3296(3) 0.0494(12) Uani 1 1 d . . .
H20 H -0.524 0.0982 0.345 0.059 Uiso 1 1 calc R . .
C21 C -0.3410(5) -0.0329(4) 0.3570(3) 0.0468(12) Uani 1 1 d . . .
H21 H -0.3946 -0.0843 0.3908 0.056 Uiso 1 1 calc R . .
C22 C -0.1840(5) -0.0653(4) 0.3338(3) 0.0361(9) Uani 1 1 d . . .
H22 H -0.1321 -0.1383 0.3525 0.043 Uiso 1 1 calc R . .
C23 C 0.2041(5) -0.1020(3) 0.3469(3) 0.0316(9) Uani 1 1 d . . .
C24 C 0.3089(5) -0.2022(3) 0.3602(3) 0.0371(10) Uani 1 1 d . . .
H24 H 0.3244 -0.2384 0.3189 0.044 Uiso 1 1 calc R . .
C25 C 0.3911(6) -0.2485(4) 0.4354(3) 0.0513(13) Uani 1 1 d . . .
H25 H 0.4623 -0.3156 0.444 0.062 Uiso 1 1 calc R . .
C26 C 0.3679(6) -0.1960(4) 0.4973(3) 0.0513(13) Uani 1 1 d . . .
H26 H 0.4232 -0.2274 0.5476 0.062 Uiso 1 1 calc R . .
C27 C 0.2623(6) -0.0964(4) 0.4844(3) 0.0464(11) Uani 1 1 d . . .
H27 H 0.2461 -0.0609 0.5262 0.056 Uiso 1 1 calc R . .
C28 C 0.1811(5) -0.0496(4) 0.4100(3) 0.0372(10) Uani 1 1 d . . .
H28 H 0.1102 0.0175 0.4017 0.045 Uiso 1 1 calc R . .
C29 C 0.3324(4) 0.1093(3) -0.0238(2) 0.0288(8) Uani 1 1 d . . .
C30 C 0.3797(4) 0.1938(3) -0.0033(2) 0.0284(8) Uani 1 1 d . . .
C32 C 0.4023(5) 0.2796(3) 0.1003(3) 0.0359(9) Uani 1 1 d . . .
H32 H 0.3854 0.2856 0.1553 0.043 Uiso 1 1 calc R . .
C33 C 0.4883(5) 0.3471(4) 0.0402(3) 0.0419(11) Uani 1 1 d . . .
H33 H 0.5262 0.3979 0.056 0.05 Uiso 1 1 calc R . .
C34 C 0.5174(5) 0.3395(4) -0.0409(3) 0.0425(11) Uani 1 1 d . . .
H34 H 0.5725 0.3861 -0.0798 0.051 Uiso 1 1 calc R . .
C35 C 0.4642(5) 0.2612(3) -0.0658(3) 0.0354(9) Uani 1 1 d . . .
C36 C 0.4931(5) 0.2446(4) -0.1478(3) 0.0412(10) Uani 1 1 d . . .
H36 H 0.5457 0.2902 -0.1894 0.049 Uiso 1 1 calc R . .
C37 C 0.4466(5) 0.1650(4) -0.1669(3) 0.0382(10) Uani 1 1 d . . .
H37 H 0.4677 0.1566 -0.2211 0.046 Uiso 1 1 calc R . .
C38 C 0.3647(5) 0.0928(3) -0.1046(2) 0.0320(9) Uani 1 1 d . . .
C39 C 0.3168(5) 0.0075(4) -0.1194(3) 0.0359(9) Uani 1 1 d . . .
H39 H 0.3377 -0.0063 -0.1718 0.043 Uiso 1 1 calc R . .
C40 C 0.2380(5) -0.0567(4) -0.0554(3) 0.0379(10) Uani 1 1 d . . .
H40 H 0.204 -0.1135 -0.0645 0.045 Uiso 1 1 calc R . .
C41 C 0.2097(5) -0.0356(3) 0.0233(3) 0.0322(9) Uani 1 1 d . . .
H41 H 0.1561 -0.0794 0.0657 0.039 Uiso 1 1 calc R . .
O101 O 0.4549(8) -0.4641(6) 0.7087(5) 0.174(4) Uani 1 1 d . . .
C100 C 0.2330(10) -0.4428(7) 0.7965(6) 0.106(3) Uani 1 1 d . . .
H10A H 0.2982 -0.4186 0.8268 0.159 Uiso 1 1 calc R . .
H10B H 0.1952 -0.5031 0.8346 0.159 Uiso 1 1 calc R . .
H10C H 0.1449 -0.3842 0.7737 0.159 Uiso 1 1 calc R . .
C101 C 0.3261(8) -0.4775(6) 0.7265(6) 0.101(3) Uani 1 1 d . . .
C102 C 0.2489(11) -0.5352(7) 0.6832(6) 0.114(3) Uani 1 1 d . . .
H10D H 0.3138 -0.549 0.6356 0.172 Uiso 1 1 calc R . .
H10E H 0.1475 -0.4907 0.6635 0.172 Uiso 1 1 calc R . .
H10F H 0.2356 -0.6031 0.7227 0.172 Uiso 1 1 calc R . .

loop_
_atom_site_aniso_label
_atom_site_aniso_U_11
_atom_site_aniso_U_22
_atom_site_aniso_U_33
_atom_site_aniso_U_23
_atom_site_aniso_U_13
_atom_site_aniso_U_12
Pt1 0.02636(8) 0.02742(9) 0.02552(8) -0.00766(6) -0.00166(5) -0.00675(6)
P1 0.0281(5) 0.0277(5) 0.0257(5) -0.0083(4) -0.0005(4) -0.0066(4)
N1 0.0285(17) 0.0332(18) 0.0273(17) -0.0079(14) -0.0037(14) -0.0073(14)
C31 0.0224(18) 0.0201(18) 0.036(2) -0.0050(15) -0.0025(16) -0.0041(14)
C1 0.030(2) 0.033(2) 0.034(2) -0.0076(18) 0.0005(17) -0.0122(17)
C2 0.031(2) 0.031(2) 0.035(2) -0.0108(18) 0.0007(17) -0.0072(17)
C3 0.038(2) 0.028(2) 0.030(2) -0.0081(17) -0.0008(17) -0.0035(17)
C4 0.056(3) 0.048(3) 0.042(3) -0.012(2) 0.011(2) -0.013(2)
C5 0.071(4) 0.059(3) 0.036(3) -0.012(2) 0.017(3) -0.002(3)
C6 0.082(4) 0.051(3) 0.041(3) -0.027(2) -0.010(3) 0.009(3)
C7 0.059(3) 0.045(3) 0.052(3) -0.024(2) -0.023(3) 0.001(2)
C8 0.034(2) 0.039(2) 0.043(2) -0.017(2) -0.0076(19) -0.0048(18)
C9 0.036(2) 0.031(2) 0.031(2) -0.0092(17) 0.0019(17) -0.0098(17)
C10 0.030(2) 0.030(2) 0.040(2) -0.0062(18) -0.0014(18) -0.0079(17)
C11 0.026(2) 0.029(2) 0.044(2) -0.0132(18) 0.0012(17) -0.0090(16)
C12 0.032(2) 0.028(2) 0.050(3) -0.0085(19) -0.0108(19) -0.0068(17)
C13 0.043(3) 0.044(3) 0.049(3) -0.016(2) -0.013(2) -0.011(2)
C14 0.052(3) 0.041(3) 0.066(3) -0.027(2) -0.004(3) -0.014(2)
C15 0.055(3) 0.026(2) 0.052(3) -0.011(2) -0.007(2) -0.007(2)
C16 0.045(3) 0.027(2) 0.040(2) -0.0083(18) -0.004(2) -0.0092(18)
C17 0.0229(19) 0.041(2) 0.0264(19) -0.0143(17) -0.0018(15) -0.0076(16)
C18 0.033(2) 0.043(2) 0.035(2) -0.0163(19) -0.0053(18) -0.0066(19)
C19 0.035(2) 0.059(3) 0.045(3) -0.023(2) -0.012(2) 0.004(2)
C20 0.027(2) 0.082(4) 0.047(3) -0.035(3) -0.002(2) -0.005(2)
C21 0.039(3) 0.073(4) 0.038(3) -0.025(2) 0.006(2) -0.024(2)
C22 0.033(2) 0.041(2) 0.037(2) -0.0144(19) 0.0032(18) -0.0097(18)
C23 0.026(2) 0.037(2) 0.029(2) -0.0059(17) 0.0009(16) -0.0090(17)
C24 0.034(2) 0.038(2) 0.032(2) -0.0063(18) 0.0015(18) -0.0015(18)
C25 0.043(3) 0.054(3) 0.039(3) -0.002(2) -0.004(2) 0.007(2)
C26 0.039(3) 0.071(4) 0.035(3) -0.001(2) -0.008(2) -0.011(2)
C27 0.046(3) 0.062(3) 0.031(2) -0.010(2) -0.002(2) -0.018(2)
C28 0.037(2) 0.038(2) 0.035(2) -0.0059(18) -0.0049(18) -0.0117(19)
C29 0.0249(19) 0.029(2) 0.028(2) -0.0038(16) -0.0028(15) -0.0036(16)
C30 0.0226(19) 0.032(2) 0.0263(19) -0.0039(16) -0.0032(15) -0.0037(16)
C32 0.037(2) 0.037(2) 0.035(2) -0.0095(18) -0.0001(18) -0.0135(19)
C33 0.045(3) 0.039(2) 0.049(3) -0.013(2) 0.000(2) -0.021(2)
C34 0.037(2) 0.040(3) 0.050(3) -0.007(2) 0.004(2) -0.016(2)
C35 0.029(2) 0.035(2) 0.038(2) -0.0051(18) -0.0025(18) -0.0054(17)
C36 0.034(2) 0.051(3) 0.033(2) -0.004(2) 0.0056(18) -0.013(2)
C37 0.031(2) 0.051(3) 0.028(2) -0.0068(19) 0.0027(17) -0.0088(19)
C38 0.026(2) 0.039(2) 0.027(2) -0.0067(17) -0.0031(16) -0.0027(17)
C39 0.033(2) 0.047(3) 0.028(2) -0.0128(19) -0.0055(17) -0.0063(19)
C40 0.046(3) 0.041(2) 0.033(2) -0.0145(19) -0.0065(19) -0.014(2)
C41 0.036(2) 0.036(2) 0.025(2) -0.0072(17) -0.0041(17) -0.0111(18)
O101 0.086(4) 0.157(6) 0.231(9) 0.028(6) 0.017(5) -0.056(4)
C100 0.082(6) 0.101(6) 0.131(8) -0.012(5) -0.026(5) -0.032(5)
C101 0.049(4) 0.084(5) 0.133(7) 0.034(5) -0.017(4) -0.026(4)
C102 0.111(7) 0.103(6) 0.121(7) -0.032(6) -0.019(6) -0.003(5)

loop_
_atom_type_symbol
_atom_type_description
_atom_type_scat_dispersion_real
_atom_type_scat_dispersion_imag
_atom_type_scat_source
Pt Pt -1.7033 8.3905 'International Tables Vol C Tables 4.2.6.8 and 6.1.1.4'
N N 0.0061 0.0033 'International Tables Vol C Tables 4.2.6.8 and 6.1.1.4'
P P 0.1023 0.0942 'International Tables Vol C Tables 4.2.6.8 and 6.1.1.4'
C C 0.0033 0.0016 'International Tables Vol C Tables 4.2.6.8 and 6.1.1.4'
H H 0 0 'International Tables Vol C Tables 4.2.6.8 and 6.1.1.4'
O O 0.0106 0.006 'International Tables Vol C Tables 4.2.6.8 and 6.1.1.4'

loop_
_geom_angle_atom_site_label_1
_geom_angle_atom_site_label_2
_geom_angle_atom_site_label_3
_geom_angle
_geom_angle_site_symmetry_1
_geom_angle_site_symmetry_3
_geom_angle_publ_flag
C1 Pt1 C31 90.34(15) . . ?
C1 Pt1 N1 169.27(14) . . ?
C31 Pt1 N1 79.88(14) . . ?
C1 Pt1 P1 86.11(11) . . ?
C31 Pt1 P1 173.86(11) . . ?
N1 Pt1 P1 104.01(9) . . ?
C9 P1 C17 100.83(18) . . ?
C9 P1 C23 100.42(19) . . ?
C17 P1 C23 103.29(18) . . ?
C9 P1 Pt1 118.96(14) . . ?
C17 P1 Pt1 117.82(14) . . ?
C23 P1 Pt1 112.94(13) . . ?
C41 N1 C29 117.4(3) . . ?
C41 N1 Pt1 129.5(3) . . ?
C29 N1 Pt1 113.1(3) . . ?
C32 C31 C30 117.9(4) . . ?
C32 C31 Pt1 129.0(3) . . ?
C30 C31 Pt1 113.0(3) . . ?
C2 C1 Pt1 177.0(4) . . ?
C1 C2 C3 177.0(4) . . ?
C8 C3 C4 117.7(4) . . ?
C8 C3 C2 121.8(4) . . ?
C4 C3 C2 120.5(4) . . ?
C5 C4 C3 120.8(5) . . ?
C5 C4 H4 119.6 . . ?
C3 C4 H4 119.6 . . ?
C6 C5 C4 120.1(5) . . ?
C6 C5 H5 119.9 . . ?
C4 C5 H5 119.9 . . ?
C5 C6 C7 120.0(5) . . ?
C5 C6 H6 120 . . ?
C7 C6 H6 120 . . ?
C6 C7 C8 120.2(5) . . ?
C6 C7 H7 119.9 . . ?
C8 C7 H7 119.9 . . ?
C7 C8 C3 121.1(4) . . ?
C7 C8 H8 119.4 . . ?
C3 C8 H8 119.4 . . ?
C10 C9 P1 174.0(4) . . ?
C9 C10 C11 174.0(4) . . ?
C12 C11 C16 119.8(4) . . ?
C12 C11 C10 119.8(4) . . ?
C16 C11 C10 120.3(4) . . ?
C13 C12 C11 119.8(4) . . ?
C13 C12 H12 120.1 . . ?
C11 C12 H12 120.1 . . ?
C12 C13 C14 120.1(5) . . ?
C12 C13 H13 119.9 . . ?
C14 C13 H13 119.9 . . ?
C15 C14 C13 120.3(4) . . ?
C15 C14 H14 119.9 . . ?
C13 C14 H14 119.9 . . ?
C14 C15 C16 120.3(4) . . ?
C14 C15 H15 119.9 . . ?
C16 C15 H15 119.9 . . ?
C15 C16 C11 119.6(4) . . ?
C15 C16 H16 120.2 . . ?
C11 C16 H16 120.2 . . ?
C18 C17 C22 120.2(4) . . ?
C18 C17 P1 120.6(3) . . ?
C22 C17 P1 119.1(3) . . ?
C17 C18 C19 119.0(4) . . ?
C17 C18 H18 120.5 . . ?
C19 C18 H18 120.5 . . ?
C20 C19 C18 121.0(5) . . ?
C20 C19 H19 119.5 . . ?
C18 C19 H19 119.5 . . ?
C19 C20 C21 119.7(4) . . ?
C19 C20 H20 120.2 . . ?
C21 C20 H20 120.2 . . ?
C22 C21 C20 120.1(4) . . ?
C22 C21 H21 120 . . ?
C20 C21 H21 120 . . ?
C21 C22 C17 120.1(4) . . ?
C21 C22 H22 120 . . ?
C17 C22 H22 120 . . ?
C24 C23 C28 119.3(4) . . ?
C24 C23 P1 121.5(3) . . ?
C28 C23 P1 119.2(3) . . ?
C23 C24 C25 119.8(4) . . ?
C23 C24 H24 120.1 . . ?
C25 C24 H24 120.1 . . ?
C26 C25 C24 120.5(5) . . ?
C26 C25 H25 119.7 . . ?
C24 C25 H25 119.7 . . ?
C25 C26 C27 119.7(4) . . ?
C25 C26 H26 120.2 . . ?
C27 C26 H26 120.2 . . ?
C28 C27 C26 120.3(5) . . ?
C28 C27 H27 119.9 . . ?
C26 C27 H27 119.9 . . ?
C27 C28 C23 120.5(4) . . ?
C27 C28 H28 119.8 . . ?
C23 C28 H28 119.8 . . ?
N1 C29 C38 122.5(4) . . ?
N1 C29 C30 115.9(3) . . ?
C38 C29 C30 121.6(3) . . ?
C31 C30 C35 123.2(4) . . ?
C31 C30 C29 118.1(3) . . ?
C35 C30 C29 118.7(4) . . ?
C31 C32 C33 120.4(4) . . ?
C31 C32 H32 119.8 . . ?
C33 C32 H32 119.8 . . ?
C34 C33 C32 121.5(4) . . ?
C34 C33 H33 119.3 . . ?
C32 C33 H33 119.3 . . ?
C33 C34 C35 120.2(4) . . ?
C33 C34 H34 119.9 . . ?
C35 C34 H34 119.9 . . ?
C34 C35 C30 116.7(4) . . ?
C34 C35 C36 124.4(4) . . ?
C30 C35 C36 118.9(4) . . ?
C37 C36 C35 122.0(4) . . ?
C37 C36 H36 119 . . ?
C35 C36 H36 119 . . ?
C36 C37 C38 120.9(4) . . ?
C36 C37 H37 119.6 . . ?
C38 C37 H37 119.6 . . ?
C39 C38 C29 118.3(4) . . ?
C39 C38 C37 123.8(4) . . ?
C29 C38 C37 117.9(4) . . ?
C40 C39 C38 119.2(4) . . ?
C40 C39 H39 120.4 . . ?
C38 C39 H39 120.4 . . ?
C39 C40 C41 119.5(4) . . ?
C39 C40 H40 120.3 . . ?
C41 C40 H40 120.3 . . ?
N1 C41 C40 123.2(4) . . ?
N1 C41 H41 118.4 . . ?
C40 C41 H41 118.4 . . ?
C101 C100 H10A 109.5 . . ?
C101 C100 H10B 109.5 . . ?
H10A C100 H10B 109.5 . . ?
C101 C100 H10C 109.5 . . ?
H10A C100 H10C 109.5 . . ?
H10B C100 H10C 109.5 . . ?
O101 C101 C100 121.6(10) . . ?
O101 C101 C102 122.9(11) . . ?
C100 C101 C102 115.4(7) . . ?
C101 C102 H10D 109.5 . . ?
C101 C102 H10E 109.5 . . ?
H10D C102 H10E 109.5 . . ?
C101 C102 H10F 109.5 . . ?
H10D C102 H10F 109.5 . . ?
H10E C102 H10F 109.5 . . ?

loop_
_geom_bond_atom_site_label_1
_geom_bond_atom_site_label_2
_geom_bond_distance
_geom_bond_site_symmetry_2
_geom_bond_publ_flag
Pt1 C1 1.965(4) . ?
Pt1 C31 2.061(4) . ?
Pt1 N1 2.111(3) . ?
Pt1 P1 2.3162(10) . ?
P1 C9 1.765(4) . ?
P1 C17 1.827(4) . ?
P1 C23 1.833(4) . ?
N1 C41 1.334(5) . ?
N1 C29 1.376(5) . ?
C31 C32 1.375(5) . ?
C31 C30 1.393(5) . ?
C1 C2 1.203(6) . ?
C2 C3 1.438(6) . ?
C3 C8 1.394(6) . ?
C3 C4 1.400(6) . ?
C4 C5 1.384(7) . ?
C4 H4 0.93 . ?
C5 C6 1.376(8) . ?
C5 H5 0.93 . ?
C6 C7 1.376(8) . ?
C6 H6 0.93 . ?
C7 C8 1.380(6) . ?
C7 H7 0.93 . ?
C8 H8 0.93 . ?
C9 C10 1.190(6) . ?
C10 C11 1.442(6) . ?
C11 C12 1.393(6) . ?
C11 C16 1.396(6) . ?
C12 C13 1.383(6) . ?
C12 H12 0.93 . ?
C13 C14 1.384(7) . ?
C13 H13 0.93 . ?
C14 C15 1.380(7) . ?
C14 H14 0.93 . ?
C15 C16 1.383(6) . ?
C15 H15 0.93 . ?
C16 H16 0.93 . ?
C17 C18 1.382(6) . ?
C17 C22 1.392(6) . ?
C18 C19 1.403(6) . ?
C18 H18 0.93 . ?
C19 C20 1.369(7) . ?
C19 H19 0.93 . ?
C20 C21 1.391(7) . ?
C20 H20 0.93 . ?
C21 C22 1.385(6) . ?
C21 H21 0.93 . ?
C22 H22 0.93 . ?
C23 C24 1.383(6) . ?
C23 C28 1.392(6) . ?
C24 C25 1.387(6) . ?
C24 H24 0.93 . ?
C25 C26 1.378(7) . ?
C25 H25 0.93 . ?
C26 C27 1.380(7) . ?
C26 H26 0.93 . ?
C27 C28 1.374(6) . ?
C27 H27 0.93 . ?
C28 H28 0.93 . ?
C29 C38 1.408(5) . ?
C29 C30 1.422(5) . ?
C30 C35 1.417(5) . ?
C32 C33 1.408(6) . ?
C32 H32 0.93 . ?
C33 C34 1.367(6) . ?
C33 H33 0.93 . ?
C34 C35 1.413(6) . ?
C34 H34 0.93 . ?
C35 C36 1.426(6) . ?
C36 C37 1.346(6) . ?
C36 H36 0.93 . ?
C37 C38 1.438(6) . ?
C37 H37 0.93 . ?
C38 C39 1.390(6) . ?
C39 C40 1.380(6) . ?
C39 H39 0.93 . ?
C40 C41 1.396(6) . ?
C40 H40 0.93 . ?
C41 H41 0.93 . ?
O101 C101 1.176(8) . ?
C100 C101 1.471(12) . ?
C100 H10A 0.96 . ?
C100 H10B 0.96 . ?
C100 H10C 0.96 . ?
C101 C102 1.495(12) . ?
C102 H10D 0.96 . ?
C102 H10E 0.96 . ?
C102 H10F 0.96 . ?
